data_2220367
loop_
_publ_author_name
'Fun, Hoong-Kun'
'Kargar, Hadi'
'Kia, Reza'

_publ_section_title
;
 2,2-Dimethyl-<i>N</i>,<i>N</i>'-bis(4-nitrobenzylidene)propane-1,3-diamine
;
_journal_coeditor_code TK2324
_journal_issue 12
_journal_name_full 'Acta Crystallographica Section E'
_journal_page_first o2335
_journal_paper_doi 10.1107/S1600536808037033
_journal_volume 64
_journal_year 2008
_chemical_formula_iupac 'C19 H20 N4 O4'
_chemical_formula_moiety 'C19 H20 N4 O4'
_chemical_formula_sum 'C19 H20 N4 O4'
_chemical_formula_weight 368.39
_chemical_name_systematic
;
2,2-Dimethyl-<i>N</i>,<i>N</i>'-bis(4-nitrobenzylidene)propane-1,3-diamine
;
_space_group_IT_number 14
_symmetry_cell_setting monoclinic
_symmetry_space_group_name_Hall '-P 2ybc'
_symmetry_space_group_name_H-M 'P 1 21/c 1'
_atom_sites_solution_hydrogens geom
_atom_sites_solution_primary direct
_atom_sites_solution_secondary difmap
_audit_creation_method SHELXL-97
_cell_angle_alpha 90
_cell_angle_beta 92.8310(10)
_cell_angle_gamma 90
_cell_formula_units_Z 4
_cell_length_a 7.82190(10)
_cell_length_b 19.9716(4)
_cell_length_c 12.0125(3)
_cell_measurement_reflns_used 3284
_cell_measurement_temperature 100.0(10)
_cell_measurement_theta_max 28.9
_cell_measurement_theta_min 2.7
_cell_volume 1874.25(6)
_computing_cell_refinement 'APEX2 (Bruker, 2005)'
_computing_data_collection 'APEX2 (Bruker, 2005)'
_computing_data_reduction 'SAINT (Bruker, 2005)'
_computing_molecular_graphics 'SHELXTL (Sheldrick, 2008)'
_computing_publication_material 'SHELXTL (Sheldrick, 2008) and PLATON (Spek, 2003)'
_computing_structure_refinement 'SHELXTL (Sheldrick, 2008)'
_computing_structure_solution 'SHELXTL (Sheldrick, 2008)'
_diffrn_ambient_temperature 100.0(10)
_diffrn_measured_fraction_theta_full 0.996
_diffrn_measured_fraction_theta_max 0.996
_diffrn_measurement_device_type
;
Bruker SMART APEXII CCD area-detector
;
_diffrn_measurement_method '\f and \w'
_diffrn_radiation_monochromator graphite
_diffrn_radiation_source 'fine-focus sealed tube'
_diffrn_radiation_type MoK\a
_diffrn_radiation_wavelength 0.71073
_diffrn_reflns_av_R_equivalents 0.048
_diffrn_reflns_av_sigmaI/netI 0.061
_diffrn_reflns_limit_h_max 11
_diffrn_reflns_limit_h_min -11
_diffrn_reflns_limit_k_max 24
_diffrn_reflns_limit_k_min -30
_diffrn_reflns_limit_l_max 18
_diffrn_reflns_limit_l_min -16
_diffrn_reflns_number 21845
_diffrn_reflns_theta_full 32.6
_diffrn_reflns_theta_max 32.6
_diffrn_reflns_theta_min 2.0
_diffrn_standards_number 0
_exptl_absorpt_coefficient_mu 0.094
_exptl_absorpt_correction_T_max 0.993
_exptl_absorpt_correction_T_min 0.959
_exptl_absorpt_correction_type multi-scan
_exptl_absorpt_process_details '(<i>SADABS</i>; Bruker, 2005)'
_exptl_crystal_colour colourless
_exptl_crystal_density_diffrn 1.306
_exptl_crystal_density_method 'not measured'
_exptl_crystal_description block
_exptl_crystal_F_000 776
_exptl_crystal_size_max 0.45
_exptl_crystal_size_mid 0.19
_exptl_crystal_size_min 0.08
_refine_diff_density_max 0.36
_refine_diff_density_min -0.23
_refine_ls_extinction_method none
_refine_ls_goodness_of_fit_ref 1.04
_refine_ls_hydrogen_treatment constr
_refine_ls_matrix_type full
_refine_ls_number_parameters 244
_refine_ls_number_reflns 6784
_refine_ls_number_restraints 0
_refine_ls_restrained_S_all 1.04
_refine_ls_R_factor_all 0.101
_refine_ls_R_factor_gt 0.061
_refine_ls_shift/su_max_lt 0.001
_refine_ls_shift/su_mean 0.000
_refine_ls_structure_factor_coef Fsqd
_refine_ls_weighting_details 'calc w=1/[\s^2^(Fo^2^)+(0.063P)^2^+0.2454P] where P=(Fo^2^+2Fc^2^)/3'
_refine_ls_weighting_scheme calc
_refine_ls_wR_factor_gt 0.132
_refine_ls_wR_factor_ref 0.152
_reflns_number_gt 4307
_reflns_number_total 6784
_reflns_threshold_expression I>2\s(I)
_cod_data_source_file tk2324.cif
_cod_data_source_block I
_cod_depositor_comments
;
The following automatic conversions were performed:
'_symmetry_cell_setting' value 'Monoclinic' changed to 'monoclinic'
according to '/home/saulius/struct/CIF-dictionaries/cif_core.dic'
dictionary named 'cif_core.dic' version 2.4.1 from 2010-06-29.

Automatic conversion script
Id: cif_fix_enum 1527 2010-12-29 10:47:43Z saulius 

The following automatic conversions were performed:

'_symmetry_cell_setting' value 'Monoclinic' changed to 'monoclinic'
according to /home/saulius/struct/CIF-dictionaries/cif_core.dic
dictionary named 'cif_core.dic' version 2.4.1 from 2010-06-29.

Automatic conversion script
Id: cif_fix_values 1715 2011-07-08 13:25:40Z adriana 
;
_cod_original_sg_symbol_H-M 'P 21/c'
_cod_database_code 2220367
_cod_database_fobs_code 2220367

loop_
_symmetry_equiv_pos_as_xyz
'x, y, z'
'-x, y+1/2, -z+1/2'
'-x, -y, -z'
'x, -y-1/2, z-1/2'

loop_
_atom_site_type_symbol
_atom_site_label
_atom_site_fract_x
_atom_site_fract_y
_atom_site_fract_z
_atom_site_U_iso_or_equiv
_atom_site_adp_type
_atom_site_calc_flag
_atom_site_refinement_flags
_atom_site_occupancy
O O1 1.36590(14) 0.55914(6) 0.45685(10) 0.0335(3) Uani d . 1
O O2 1.36634(15) 0.48567(6) 0.32431(10) 0.0376(3) Uani d . 1
O O3 0.04816(14) 0.42804(6) 1.17606(9) 0.0317(3) Uani d . 1
O O4 0.13096(14) 0.52456(5) 1.11560(10) 0.0313(3) Uani d . 1
N N1 0.91963(15) 0.26572(6) 0.65265(11) 0.0229(3) Uani d . 1
N N2 0.44695(14) 0.27677(6) 0.73309(11) 0.0232(3) Uani d . 1
N N3 1.32746(15) 0.50399(7) 0.41710(12) 0.0263(3) Uani d . 1
N N4 0.12292(14) 0.46308(6) 1.10932(10) 0.0240(3) Uani d . 1
C C1 1.07594(17) 0.43692(7) 0.64720(12) 0.0214(3) Uani d . 1
H H1A 1.0348 0.4512 0.7146 0.026 Uiso calc R 1
C C2 1.17251(17) 0.48038(7) 0.58500(12) 0.0222(3) Uani d . 1
H H2A 1.1983 0.5234 0.6103 0.027 Uiso calc R 1
C C3 1.22894(16) 0.45767(7) 0.48441(12) 0.0212(3) Uani d . 1
C C4 1.19437(18) 0.39416(8) 0.44352(13) 0.0254(3) Uani d . 1
H H4A 1.2337 0.3806 0.3753 0.031 Uiso calc R 1
C C5 1.09965(17) 0.35135(7) 0.50692(13) 0.0245(3) Uani d . 1
H H5A 1.0751 0.3083 0.4813 0.029 Uiso calc R 1
C C6 1.04054(16) 0.37232(7) 0.60928(12) 0.0195(3) Uani d . 1
C C7 0.94133(16) 0.32672(7) 0.67822(12) 0.0205(3) Uani d . 1
H H7A 0.8936 0.3432 0.7421 0.025 Uiso calc R 1
C C8 0.81845(17) 0.22410(7) 0.72454(12) 0.0220(3) Uani d . 1
H H8A 0.7833 0.2506 0.7871 0.026 Uiso calc R 1
H H8B 0.8885 0.1874 0.7537 0.026 Uiso calc R 1
C C9 0.65824(17) 0.19558(7) 0.66089(12) 0.0211(3) Uani d . 1
C C10 0.52727(18) 0.25158(7) 0.63434(13) 0.0228(3) Uani d . 1
H H10A 0.5843 0.2883 0.5986 0.027 Uiso calc R 1
H H10B 0.4391 0.2346 0.5821 0.027 Uiso calc R 1
C C11 0.44070(16) 0.33980(7) 0.74535(12) 0.0211(3) Uani d . 1
H H11A 0.4901 0.3673 0.6933 0.025 Uiso calc R 1
C C12 0.35718(16) 0.37059(7) 0.83998(12) 0.0192(3) Uani d . 1
C C13 0.25521(16) 0.33267(7) 0.90909(12) 0.0214(3) Uani d . 1
H H13A 0.2384 0.2873 0.8946 0.026 Uiso calc R 1
C C14 0.17916(17) 0.36202(7) 0.99872(12) 0.0222(3) Uani d . 1
H H14A 0.1125 0.3369 1.0453 0.027 Uiso calc R 1
C C15 0.20531(16) 0.43004(7) 1.01696(12) 0.0203(3) Uani d . 1
C C16 0.30321(16) 0.46938(7) 0.94913(12) 0.0210(3) Uani d . 1
H H16A 0.3173 0.5149 0.9627 0.025 Uiso calc R 1
C C17 0.37936(17) 0.43876(7) 0.86057(12) 0.0215(3) Uani d . 1
H H17A 0.4461 0.4641 0.8143 0.026 Uiso calc R 1
C C18 0.58134(19) 0.14167(8) 0.73376(14) 0.0289(3) Uani d . 1
H H18A 0.4811 0.1232 0.6959 0.043 Uiso calc R 1
H H18B 0.5507 0.1611 0.8031 0.043 Uiso calc R 1
H H18C 0.6639 0.1068 0.7481 0.043 Uiso calc R 1
C C19 0.70671(19) 0.16493(7) 0.54990(13) 0.0259(3) Uani d . 1
H H19A 0.6059 0.1477 0.5111 0.039 Uiso calc R 1
H H19B 0.7870 0.1292 0.5638 0.039 Uiso calc R 1
H H19C 0.7577 0.1987 0.5052 0.039 Uiso calc R 1

loop_
_atom_site_aniso_label
_atom_site_aniso_U_11
_atom_site_aniso_U_22
_atom_site_aniso_U_33
_atom_site_aniso_U_12
_atom_site_aniso_U_13
_atom_site_aniso_U_23
O1 0.0318(6) 0.0268(6) 0.0423(7) -0.0069(5) 0.0043(5) 0.0051(5)
O2 0.0377(6) 0.0447(7) 0.0314(7) -0.0070(5) 0.0128(5) 0.0041(5)
O3 0.0332(6) 0.0354(6) 0.0276(6) -0.0072(5) 0.0108(5) -0.0019(5)
O4 0.0381(6) 0.0230(6) 0.0334(7) 0.0044(4) 0.0082(5) -0.0026(5)
N1 0.0213(5) 0.0232(6) 0.0244(7) -0.0026(4) 0.0020(5) -0.0003(5)
N2 0.0211(5) 0.0225(6) 0.0261(7) 0.0004(4) 0.0023(5) -0.0012(5)
N3 0.0185(5) 0.0297(7) 0.0308(7) -0.0009(5) 0.0019(5) 0.0075(6)
N4 0.0202(5) 0.0280(7) 0.0238(7) 0.0009(5) 0.0024(5) -0.0016(5)
C1 0.0197(6) 0.0234(7) 0.0211(7) 0.0017(5) 0.0010(5) -0.0015(6)
C2 0.0197(6) 0.0212(7) 0.0255(8) -0.0003(5) -0.0016(5) -0.0005(6)
C3 0.0162(6) 0.0235(7) 0.0240(7) 0.0008(5) 0.0021(5) 0.0055(6)
C4 0.0255(7) 0.0286(8) 0.0229(8) -0.0007(6) 0.0076(6) -0.0018(6)
C5 0.0254(7) 0.0228(7) 0.0257(8) -0.0011(5) 0.0051(6) -0.0037(6)
C6 0.0173(6) 0.0204(6) 0.0207(7) 0.0001(5) 0.0011(5) 0.0007(5)
C7 0.0187(6) 0.0234(7) 0.0196(7) -0.0003(5) 0.0018(5) -0.0004(6)
C8 0.0239(6) 0.0208(7) 0.0215(7) -0.0013(5) 0.0020(5) 0.0012(6)
C9 0.0218(6) 0.0177(6) 0.0238(7) -0.0015(5) 0.0013(5) -0.0003(6)
C10 0.0241(6) 0.0216(7) 0.0227(8) 0.0002(5) 0.0002(5) -0.0019(6)
C11 0.0195(6) 0.0219(7) 0.0220(7) -0.0001(5) 0.0018(5) 0.0010(6)
C12 0.0170(6) 0.0200(6) 0.0204(7) 0.0021(5) -0.0001(5) 0.0015(5)
C13 0.0195(6) 0.0179(6) 0.0268(8) -0.0007(5) 0.0015(5) 0.0002(6)
C14 0.0192(6) 0.0229(7) 0.0248(8) 0.0000(5) 0.0036(5) 0.0046(6)
C15 0.0180(6) 0.0228(7) 0.0201(7) 0.0024(5) 0.0010(5) -0.0002(5)
C16 0.0207(6) 0.0180(6) 0.0242(7) 0.0002(5) 0.0007(5) 0.0003(6)
C17 0.0207(6) 0.0211(7) 0.0229(7) -0.0005(5) 0.0027(5) 0.0031(6)
C18 0.0282(7) 0.0228(7) 0.0357(9) -0.0041(6) 0.0025(6) 0.0048(7)
C19 0.0275(7) 0.0212(7) 0.0289(8) 0.0011(5) -0.0008(6) -0.0045(6)

loop_
_atom_type_symbol
_atom_type_description
_atom_type_scat_dispersion_real
_atom_type_scat_dispersion_imag
_atom_type_scat_source
C C 0.0033 0.0016 'International Tables Vol C Tables 4.2.6.8 and 6.1.1.4'
H H 0.0000 0.0000 'International Tables Vol C Tables 4.2.6.8 and 6.1.1.4'
N N 0.0061 0.0033 'International Tables Vol C Tables 4.2.6.8 and 6.1.1.4'
O O 0.0106 0.0060 'International Tables Vol C Tables 4.2.6.8 and 6.1.1.4'

loop_
_geom_angle_atom_site_label_1
_geom_angle_atom_site_label_2
_geom_angle_atom_site_label_3
_geom_angle
C7 N1 C8 118.34(12)
C11 N2 C10 117.20(12)
O2 N3 O1 123.55(13)
O2 N3 C3 118.19(13)
O1 N3 C3 118.26(13)
O4 N4 O3 123.39(12)
O4 N4 C15 118.14(12)
O3 N4 C15 118.47(12)
C6 C1 C2 120.46(13)
C6 C1 H1A 119.8
C2 C1 H1A 119.8
C3 C2 C1 118.00(13)
C3 C2 H2A 121.0
C1 C2 H2A 121.0
C4 C3 C2 123.10(13)
C4 C3 N3 118.70(13)
C2 C3 N3 118.18(13)
C3 C4 C5 118.16(13)
C3 C4 H4A 120.9
C5 C4 H4A 120.9
C4 C5 C6 120.52(14)
C4 C5 H5A 119.7
C6 C5 H5A 119.7
C1 C6 C5 119.75(13)
C1 C6 C7 119.33(12)
C5 C6 C7 120.92(13)
N1 C7 C6 121.69(13)
N1 C7 H7A 119.2
C6 C7 H7A 119.2
N1 C8 C9 111.56(12)
N1 C8 H8A 109.3
C9 C8 H8A 109.3
N1 C8 H8B 109.3
C9 C8 H8B 109.3
H8A C8 H8B 108.0
C18 C9 C19 109.76(12)
C18 C9 C10 110.70(11)
C19 C9 C10 107.51(12)
C18 C9 C8 107.98(12)
C19 C9 C8 110.41(11)
C10 C9 C8 110.49(11)
N2 C10 C9 113.01(12)
N2 C10 H10A 109.0
C9 C10 H10A 109.0
N2 C10 H10B 109.0
C9 C10 H10B 109.0
H10A C10 H10B 107.8
N2 C11 C12 121.65(13)
N2 C11 H11A 119.2
C12 C11 H11A 119.2
C17 C12 C13 119.50(12)
C17 C12 C11 119.26(12)
C13 C12 C11 121.24(12)
C14 C13 C12 120.69(13)
C14 C13 H13A 119.7
C12 C13 H13A 119.7
C13 C14 C15 118.07(12)
C13 C14 H14A 121.0
C15 C14 H14A 121.0
C16 C15 C14 122.80(13)
C16 C15 N4 117.69(12)
C14 C15 N4 119.48(12)
C17 C16 C15 118.07(13)
C17 C16 H16A 121.0
C15 C16 H16A 121.0
C16 C17 C12 120.85(12)
C16 C17 H17A 119.6
C12 C17 H17A 119.6
C9 C18 H18A 109.5
C9 C18 H18B 109.5
H18A C18 H18B 109.5
C9 C18 H18C 109.5
H18A C18 H18C 109.5
H18B C18 H18C 109.5
C9 C19 H19A 109.5
C9 C19 H19B 109.5
H19A C19 H19B 109.5
C9 C19 H19C 109.5
H19A C19 H19C 109.5
H19B C19 H19C 109.5

loop_
_geom_bond_atom_site_label_1
_geom_bond_atom_site_label_2
_geom_bond_distance
O1 N3 1.2319(17)
O2 N3 1.2256(17)
O3 N4 1.2330(15)
O4 N4 1.2316(16)
N1 C7 1.2657(18)
N1 C8 1.4597(17)
N2 C11 1.2687(18)
N2 C10 1.4591(18)
N3 C3 1.4714(18)
N4 C15 1.4671(18)
C1 C6 1.3914(19)
C1 C2 1.3921(19)
C1 H1A 0.9300
C2 C3 1.383(2)
C2 H2A 0.9300
C3 C4 1.382(2)
C4 C5 1.3840(19)
C4 H4A 0.9300
C5 C6 1.3990(19)
C5 H5A 0.9300
C6 C7 1.4768(18)
C7 H7A 0.9300
C8 C9 1.544(2)
C8 H8A 0.9700
C8 H8B 0.9700
C9 C18 1.530(2)
C9 C19 1.532(2)
C9 C10 1.539(2)
C10 H10A 0.9700
C10 H10B 0.9700
C11 C12 1.4732(19)
C11 H11A 0.9300
C12 C17 1.3931(19)
C12 C13 1.4014(18)
C13 C14 1.3857(19)
C13 H13A 0.9300
C14 C15 1.389(2)
C14 H14A 0.9300
C15 C16 1.3890(18)
C16 C17 1.3868(19)
C16 H16A 0.9300
C17 H17A 0.9300
C18 H18A 0.9600
C18 H18B 0.9600
C18 H18C 0.9600
C19 H19A 0.9600
C19 H19B 0.9600
C19 H19C 0.9600

loop_
_geom_hbond_atom_site_label_D
_geom_hbond_atom_site_label_H
_geom_hbond_atom_site_label_A
_geom_hbond_site_symmetry_A
_geom_hbond_distance_DH
_geom_hbond_distance_HA
_geom_hbond_distance_DA
_geom_hbond_angle_DHA
_geom_hbond_publ_flag
C1 H1A O4 3_667 0.93 2.52 3.4330(18) 168 y
C17 H17A O2 3_766 0.93 2.48 3.4063(18) 171 y
C19 H19A Cg1 4_554 0.96 2.86 3.8058(16) 171 y

loop_
_geom_torsion_atom_site_label_1
_geom_torsion_atom_site_label_2
_geom_torsion_atom_site_label_3
_geom_torsion_atom_site_label_4
_geom_torsion
C6 C1 C2 C3 1.0(2)
C1 C2 C3 C4 -0.2(2)
C1 C2 C3 N3 178.53(12)
O2 N3 C3 C4 4.2(2)
O1 N3 C3 C4 -176.02(13)
O2 N3 C3 C2 -174.58(13)
O1 N3 C3 C2 5.17(19)
C2 C3 C4 C5 -0.4(2)
N3 C3 C4 C5 -179.16(13)
C3 C4 C5 C6 0.2(2)
C2 C1 C6 C5 -1.2(2)
C2 C1 C6 C7 178.54(12)
C4 C5 C6 C1 0.6(2)
C4 C5 C6 C7 -179.19(13)
C8 N1 C7 C6 -179.39(12)
C1 C6 C7 N1 -173.22(14)
C5 C6 C7 N1 6.5(2)
C7 N1 C8 C9 118.97(14)
N1 C8 C9 C18 168.26(11)
N1 C8 C9 C19 48.27(15)
N1 C8 C9 C10 -70.53(14)
C11 N2 C10 C9 131.95(13)
C18 C9 C10 N2 49.59(16)
C19 C9 C10 N2 169.47(11)
C8 C9 C10 N2 -69.98(14)
C10 N2 C11 C12 177.85(12)
N2 C11 C12 C17 168.88(14)
N2 C11 C12 C13 -11.5(2)
C17 C12 C13 C14 -1.2(2)
C11 C12 C13 C14 179.15(13)
C12 C13 C14 C15 0.8(2)
C13 C14 C15 C16 0.3(2)
C13 C14 C15 N4 178.38(13)
O4 N4 C15 C16 6.84(19)
O3 N4 C15 C16 -173.73(12)
O4 N4 C15 C14 -171.35(13)
O3 N4 C15 C14 8.09(19)
C14 C15 C16 C17 -0.9(2)
N4 C15 C16 C17 -179.01(12)
C15 C16 C17 C12 0.4(2)
C13 C12 C17 C16 0.6(2)
C11 C12 C17 C16 -179.76(13)

loop_
_cod_related_entry_id
_cod_related_entry_database
_cod_related_entry_code
1 ChemSpider 24741154
